data_7241190
loop_
_publ_author_name
'Chen, Junling'
'Li, Bo'
'Shi, Zhen-Zhen'
'He, Cheng'
'Duan, Chunying'
'Zhang, Tiexin'
'Wang, Liya'

_publ_section_title
;
 Crystal engineering of coordination-polymer-based iodine absorbents using
 \p-electron-rich polycarboxylate aryl ether ligand
;
_journal_name_full CrystEngComm
_journal_paper_doi 10.1039/D0CE01004A
_journal_year 2020
_chemical_formula_moiety 'C23 H16 O16 Zn3, H2 O'
_chemical_formula_sum 'C23 H18 O17 Zn3'
_chemical_formula_weight 762.48
_space_group_crystal_system orthorhombic
_space_group_IT_number 31
_space_group_name_Hall 'P 2ac -2'
_space_group_name_H-M_alt 'P m n 21'
_atom_sites_solution_hydrogens mixed
_atom_sites_solution_primary dual
_audit_creation_date 2020-08-26
_audit_creation_method
;
Olex2 1.3
(compiled 2020.02.04 svn.rd84adfe8 for OlexSys, GUI svn.r6032)
;
_audit_update_record
;
2020-08-27 deposited with the CCDC.	2020-09-07 downloaded from the CCDC.
;
_cell_angle_alpha 90
_cell_angle_beta 90
_cell_angle_gamma 90
_cell_formula_units_Z 2
_cell_length_a 17.6198(4)
_cell_length_b 11.9264(3)
_cell_length_c 14.1457(4)
_cell_measurement_reflns_used 11049
_cell_measurement_temperature 293(2)
_cell_measurement_theta_max 24.7370
_cell_measurement_theta_min 3.5970
_cell_volume 2972.59(13)
_computing_cell_refinement 'CrysAlisPro 1.171.39.46 (Rigaku OD, 2018)'
_computing_data_collection 'CrysAlisPro 1.171.39.46 (Rigaku OD, 2018)'
_computing_data_reduction 'CrysAlisPro 1.171.39.46 (Rigaku OD, 2018)'
_computing_molecular_graphics 'Olex2 1.3 (Dolomanov et al., 2009)'
_computing_publication_material 'Olex2 1.3 (Dolomanov et al., 2009)'
_computing_structure_refinement 'SHELXL 2018/3 (Sheldrick, 2015)'
_computing_structure_solution 'SHELXT 2018/2 (Sheldrick, 2018)'
_diffrn_ambient_temperature 293.0
_diffrn_detector 'CCD plate'
_diffrn_detector_area_resol_mean 8.0584
_diffrn_detector_type EosS2
_diffrn_measured_fraction_theta_full 0.997
_diffrn_measured_fraction_theta_max 0.932
_diffrn_measurement_details
;
List of Runs (angles in degrees, time in seconds):

  # Type    Start    End  Width  t~exp~   \w     \q     \k     \f   Frames
#--------------------------------------------------------------------------
  1  \w    -20.00  25.00   1.00    5.00    --  -13.80 -99.00 -30.00   45
  2  \w    -41.00  54.00   1.00    5.00    --  -13.80  77.00 -90.00   95
  3  \w     -2.00  82.00   1.00    5.00    --   14.82  57.00 150.00   84
  4  \w    -52.00  32.00   1.00    5.00    --   14.82 -57.00 -60.00   84
  5  \w    -53.00  37.00   1.00    5.00    --   14.82 -77.00  60.00   90
  6  \w    -12.00  82.00   1.00    5.00    --   14.82  77.00-180.00   94
  7  \w    -11.00  54.00   1.00    5.00    --   14.82 -99.00  60.00   65
;
_diffrn_measurement_device 'four-circle diffractometer'
_diffrn_measurement_device_type 'SuperNova, Single source at offset/far, EosS2'
_diffrn_measurement_method '\w scans'
_diffrn_orient_matrix_type 'CrysAlisPro convention (1999,Acta A55,543-557)'
_diffrn_orient_matrix_UB_11 0.0279149000
_diffrn_orient_matrix_UB_12 -0.0191098000
_diffrn_orient_matrix_UB_13 -0.0323443000
_diffrn_orient_matrix_UB_21 -0.0036604000
_diffrn_orient_matrix_UB_22 0.0504966000
_diffrn_orient_matrix_UB_23 -0.0261285000
_diffrn_orient_matrix_UB_31 0.0287617000
_diffrn_orient_matrix_UB_32 0.0249072000
_diffrn_orient_matrix_UB_33 0.0280633000
_diffrn_radiation_monochromator mirror
_diffrn_radiation_probe x-ray
_diffrn_radiation_type 'Mo K\a'
_diffrn_radiation_wavelength 0.71073
_diffrn_reflns_av_R_equivalents 0.0436
_diffrn_reflns_av_unetI/netI 0.0426
_diffrn_reflns_Laue_measured_fraction_full 0.997
_diffrn_reflns_Laue_measured_fraction_max 0.932
_diffrn_reflns_limit_h_max 23
_diffrn_reflns_limit_h_min -23
_diffrn_reflns_limit_k_max 15
_diffrn_reflns_limit_k_min -15
_diffrn_reflns_limit_l_max 18
_diffrn_reflns_limit_l_min -18
_diffrn_reflns_number 34558
_diffrn_reflns_point_group_measured_fraction_full 0.997
_diffrn_reflns_point_group_measured_fraction_max 0.889
_diffrn_reflns_theta_full 25.242
_diffrn_reflns_theta_max 28.473
_diffrn_reflns_theta_min 3.349
_diffrn_source 'micro-focus sealed X-ray tube'
_diffrn_source_type 'SuperNova (Mo) X-ray Source'
_exptl_absorpt_coefficient_mu 1.239
_exptl_absorpt_correction_T_max 1.00000
_exptl_absorpt_correction_T_min 0.71264
_exptl_absorpt_correction_type multi-scan
_exptl_absorpt_process_details
;
CrysAlisPro 1.171.39.46 (Rigaku Oxford Diffraction, 2018)
Empirical absorption correction using spherical harmonics,
 implemented in SCALE3 ABSPACK scaling algorithm.
;
_exptl_crystal_density_diffrn 0.852
_exptl_crystal_description block
_exptl_crystal_F_000 764
_exptl_crystal_size_max 0.34
_exptl_crystal_size_mid 0.33
_exptl_crystal_size_min 0.32
_refine_diff_density_max 0.373
_refine_diff_density_min -0.277
_refine_diff_density_rms 0.052
_refine_ls_abs_structure_details
;
 Flack x determined using 2125 quotients [(I+)-(I-)]/[(I+)+(I-)]
 (Parsons, Flack and Wagner, Acta Cryst. B69 (2013) 249-259).
;
_refine_ls_abs_structure_Flack 0.008(7)
_refine_ls_extinction_method none
_refine_ls_goodness_of_fit_ref 1.001
_refine_ls_hydrogen_treatment constr
_refine_ls_matrix_type full
_refine_ls_number_parameters 213
_refine_ls_number_reflns 6885
_refine_ls_number_restraints 37
_refine_ls_restrained_S_all 1.005
_refine_ls_R_factor_all 0.0528
_refine_ls_R_factor_gt 0.0381
_refine_ls_shift/su_max 0.001
_refine_ls_shift/su_mean 0.000
_refine_ls_structure_factor_coef Fsqd
_refine_ls_weighting_details 'w=1/[\s^2^(Fo^2^)+(0.0517P)^2^] where P=(Fo^2^+2Fc^2^)/3'
_refine_ls_weighting_scheme calc
_refine_ls_wR_factor_gt 0.0870
_refine_ls_wR_factor_ref 0.0928
_reflns_Friedel_coverage 0.835
_reflns_Friedel_fraction_full 0.997
_reflns_Friedel_fraction_max 0.842
_reflns_number_gt 5524
_reflns_number_total 6885
_reflns_threshold_expression 'I > 2\s(I)'
_cod_data_source_file d0ce01004a2.cif
_cod_data_source_block 1911376
_cod_database_code 7241190
_shelx_shelxl_version_number 2018/3
_shelx_space_group_comment
;
The symmetry employed for this shelxl refinement is uniquely defined
by the following loop, which should always be used as a source of
symmetry information in preference to the above space-group names.
They are only intended as comments.
;
_shelx_estimated_absorpt_t_max 0.693
_shelx_estimated_absorpt_t_min 0.678
_reflns_odcompleteness_completeness 99.58
_reflns_odcompleteness_iscentric 1
_reflns_odcompleteness_theta 25.30
_olex2_refinement_description
;
1. Fixed Uiso
 At 1.2 times of:
  All C(H) groups
 At 1.5 times of:
  All O(H) groups, All O(H,H) groups
2. Uiso/Uaniso restraints and constraints
Uanis(O2') \\sim Ueq, Uanis(O2) \\sim Ueq: with sigma of 0.01 and sigma for
terminal atoms of 0.02
Uanis(O4) \\sim Ueq, Uanis(O4') \\sim Ueq: with sigma of 0.01 and sigma for
terminal atoms of 0.02
Uanis(O8) \\sim Ueq, Uanis(O9) \\sim Ueq: with sigma of 0.01 and sigma for
terminal atoms of 0.02
Uanis(O2') = Uanis(O2)
Uanis(O4) = Uanis(O4')
3. Others
 Sof(O2')=1-FVAR(1)
 Sof(O2)=FVAR(1)
 Sof(O4')=1-FVAR(2)
 Sof(O4)=FVAR(2)
4.a Riding coordinates:
 O7(H7), O8(H8), O9(H9A,H9B), O10(H10A)
4.b Aromatic/amide H refined with riding coordinates:
 C3(H3), C5(H5), C6(H6), C8(H8A), C10(H10)
;
_olex2_submission_special_instructions 'No special instructions were received'
_oxdiff_exptl_absorpt_empirical_details
;
Empirical correction (ABSPACK) includes:
- Absorption correction using spherical harmonics
- Frame scaling
;
_oxdiff_exptl_absorpt_empirical_full_max 1.407
_oxdiff_exptl_absorpt_empirical_full_min 0.723

loop_
_space_group_symop_operation_xyz
'x, y, z'
'-x+1/2, -y, z+1/2'
'x+1/2, -y, z+1/2'
'-x, y, z'

loop_
_atom_site_label
_atom_site_type_symbol
_atom_site_fract_x
_atom_site_fract_y
_atom_site_fract_z
_atom_site_U_iso_or_equiv
_atom_site_adp_type
_atom_site_occupancy
_atom_site_site_symmetry_order
_atom_site_calc_flag
_atom_site_refinement_flags_posn
_atom_site_refinement_flags_adp
_atom_site_refinement_flags_occupancy
_atom_site_disorder_assembly
_atom_site_disorder_group
Zn1 Zn 0.40735(2) -0.11120(3) 0.59184(3) 0.03918(13) Uani 1 1 d . . . . .
Zn2 Zn 0.500000 0.13136(5) 0.65302(5) 0.04886(19) Uani 1 2 d S T P . .
O1 O 0.16851(18) 0.1891(3) 0.1663(3) 0.0693(9) Uani 1 1 d . . . . .
O2 O 0.158(2) 0.056(3) 0.284(3) 0.100(3) Uani 0.190(19) 1 d . U P A 1
O2' O 0.1841(5) 0.0271(6) 0.2319(8) 0.100(3) Uani 0.810(19) 1 d . U P A 2
O3 O 0.36576(17) -0.0077(3) 0.4993(2) 0.0633(9) Uani 1 1 d . . . . .
O4 O 0.4473(10) 0.1288(10) 0.5262(11) 0.0688(18) Uani 0.306(10) 1 d . U P B 1
O4' O 0.4087(4) 0.1464(5) 0.5657(4) 0.0688(18) Uani 0.694(10) 1 d . U P B 2
O5 O 0.36351(18) 0.4412(2) 0.3075(3) 0.0721(10) Uani 1 1 d . . . . .
O6 O 0.43712(14) 0.7621(2) 0.5087(2) 0.0569(8) Uani 1 1 d . . . . .
O7 O 0.500000 -0.0518(3) 0.6529(3) 0.0388(8) Uani 1 2 d S T P B .
H7 H 0.500000 -0.068198 0.708914 0.058 Uiso 1 2 d R U P . .
O8 O 0.500000 0.3083(4) 0.6588(5) 0.113(2) Uani 1 2 d S TU P B .
H8 H 0.464050 0.351377 0.650847 0.169 Uiso 1 1 d R U . . .
O9 O 0.5812(3) 0.1332(4) 0.7596(4) 0.1161(19) Uani 1 1 d . U . . .
H9A H 0.582859 0.068268 0.784277 0.174 Uiso 1 1 d R U . . .
H9B H 0.625109 0.142458 0.735827 0.174 Uiso 1 1 d R U . . .
C1 C 0.500000 0.7250(4) 0.4867(4) 0.0386(12) Uani 1 2 d S T P . .
C2 C 0.500000 0.6215(4) 0.4225(4) 0.0375(12) Uani 1 2 d S T P . .
C3 C 0.4313(2) 0.5739(3) 0.3953(3) 0.0439(9) Uani 1 1 d . . . . .
H3 H 0.385643 0.605000 0.415374 0.053 Uiso 1 1 calc R U . . .
C4 C 0.4316(3) 0.4809(3) 0.3388(3) 0.0494(10) Uani 1 1 d . . . . .
C5 C 0.500000 0.4331(5) 0.3106(4) 0.0593(17) Uani 1 2 d S T P . .
H5 H 0.500001 0.369230 0.272899 0.071 Uiso 1 2 calc R U P . .
C6 C 0.3743(3) 0.2684(3) 0.4013(3) 0.0540(11) Uani 1 1 d . . . . .
H6 H 0.410849 0.299348 0.440870 0.065 Uiso 1 1 calc R U . . .
C7 C 0.3435(3) 0.3304(3) 0.3261(3) 0.0559(12) Uani 1 1 d . . . . .
C8 C 0.2856(2) 0.2862(3) 0.2714(3) 0.0578(12) Uani 1 1 d . . . . .
H8A H 0.263516 0.329196 0.223920 0.069 Uiso 1 1 calc R U . . .
C9 C 0.2607(2) 0.1782(4) 0.2875(3) 0.0554(11) Uani 1 1 d . . . . .
C10 C 0.2923(3) 0.1139(3) 0.3588(3) 0.0550(12) Uani 1 1 d . . . . .
H10 H 0.275806 0.040801 0.368803 0.066 Uiso 1 1 calc R U . . .
C11 C 0.3485(2) 0.1593(3) 0.4150(3) 0.0503(10) Uani 1 1 d . . . . .
C12 C 0.3815(3) 0.0934(4) 0.4954(3) 0.0539(11) Uani 1 1 d . . . . .
C13 C 0.1982(3) 0.1288(4) 0.2260(4) 0.0725(16) Uani 1 1 d . . . . .
O10 O 0.500000 -0.1311(7) 0.8329(5) 0.169(4) Uani 1 2 d S T P . .
H10A H 0.460970 -0.110788 0.862746 0.253 Uiso 1 1 d R U . . .

loop_
_atom_site_aniso_label
_atom_site_aniso_U_11
_atom_site_aniso_U_22
_atom_site_aniso_U_33
_atom_site_aniso_U_23
_atom_site_aniso_U_13
_atom_site_aniso_U_12
Zn1 0.0365(2) 0.0345(2) 0.0466(2) 0.0005(2) 0.0093(2) -0.00176(17)
Zn2 0.0506(4) 0.0422(3) 0.0538(4) -0.0098(3) 0.000 0.000
O1 0.0625(19) 0.0636(18) 0.082(2) -0.0126(19) -0.0402(19) -0.0030(16)
O2 0.099(5) 0.072(4) 0.128(7) -0.004(4) -0.059(5) -0.038(3)
O2' 0.099(5) 0.072(4) 0.128(7) -0.004(4) -0.059(5) -0.038(3)
O3 0.0662(19) 0.0521(18) 0.071(2) 0.0172(16) -0.0197(17) -0.0107(16)
O4 0.083(4) 0.057(3) 0.066(4) -0.003(2) -0.037(3) 0.007(3)
O4' 0.083(4) 0.057(3) 0.066(4) -0.003(2) -0.037(3) 0.007(3)
O5 0.080(2) 0.0369(16) 0.099(3) 0.0070(16) -0.053(2) -0.0076(15)
O6 0.0331(14) 0.0594(18) 0.078(2) -0.0287(16) 0.0054(15) -0.0001(14)
O7 0.0439(19) 0.0395(19) 0.0329(18) 0.0011(18) 0.000 0.000
O8 0.126(5) 0.060(3) 0.151(5) -0.008(4) 0.000 0.000
O9 0.116(4) 0.092(3) 0.139(5) -0.035(3) -0.059(3) 0.013(3)
C1 0.041(3) 0.036(3) 0.039(3) 0.002(2) 0.000 0.000
C2 0.038(3) 0.029(3) 0.046(3) -0.001(2) 0.000 0.000
C3 0.041(2) 0.0296(18) 0.061(3) 0.0012(18) -0.014(2) 0.0004(17)
C4 0.067(3) 0.031(2) 0.050(2) 0.0040(18) -0.020(2) -0.005(2)
C5 0.095(5) 0.033(3) 0.049(4) -0.005(3) 0.000 0.000
C6 0.059(3) 0.049(2) 0.054(3) -0.001(2) -0.027(2) -0.007(2)
C7 0.068(3) 0.030(2) 0.069(3) -0.007(2) -0.025(2) -0.0060(19)
C8 0.063(3) 0.041(2) 0.070(3) -0.001(2) -0.031(2) 0.002(2)
C9 0.048(2) 0.050(2) 0.069(3) -0.012(2) -0.022(2) -0.010(2)
C10 0.057(3) 0.041(2) 0.067(3) 0.004(2) -0.025(2) -0.0114(19)
C11 0.049(2) 0.039(2) 0.062(3) 0.0028(19) -0.020(2) -0.0071(19)
C12 0.056(3) 0.051(3) 0.055(3) 0.006(2) -0.016(2) -0.001(2)
C13 0.067(3) 0.064(3) 0.087(4) -0.012(3) -0.043(3) -0.011(3)
O10 0.178(9) 0.248(11) 0.081(5) 0.073(6) 0.000 0.000

loop_
_atom_type_symbol
_atom_type_description
_atom_type_scat_dispersion_real
_atom_type_scat_dispersion_imag
_atom_type_scat_source
C C 0.0033 0.0016 'International Tables Vol C Tables 4.2.6.8 and 6.1.1.4'
H H 0.0000 0.0000 'International Tables Vol C Tables 4.2.6.8 and 6.1.1.4'
O O 0.0106 0.0060 'International Tables Vol C Tables 4.2.6.8 and 6.1.1.4'
Zn Zn 0.2839 1.4301 'International Tables Vol C Tables 4.2.6.8 and 6.1.1.4'

loop_
_geom_angle_atom_site_label_1
_geom_angle_atom_site_label_2
_geom_angle_atom_site_label_3
_geom_angle
_geom_angle_site_symmetry_1
_geom_angle_site_symmetry_3
_geom_angle_publ_flag
O1 Zn1 O3 114.24(14) 2 . ?
O1 Zn1 O6 98.01(14) 2 1_545 ?
O1 Zn1 O7 120.21(15) 2 . ?
O3 Zn1 O6 100.59(14) . 1_545 ?
O3 Zn1 O7 112.23(13) . . ?
O7 Zn1 O6 108.25(11) . 1_545 ?
O4 Zn2 O4 54.7(11) . 4_655 ?
O4 Zn2 O4' 25.8(4) 4_655 4_655 ?
O4 Zn2 O4' 79.9(7) . 4_655 ?
O4 Zn2 O7 89.1(4) 4_655 . ?
O4 Zn2 O7 89.1(4) . . ?
O4 Zn2 O8 92.8(4) 4_655 . ?
O4 Zn2 O8 92.8(4) . . ?
O4 Zn2 O9 109.1(6) . 4_655 ?
O4 Zn2 O9 163.8(6) . . ?
O4 Zn2 O9 163.8(6) 4_655 4_655 ?
O4 Zn2 O9 109.1(6) 4_655 . ?
O4' Zn2 O4' 104.4(5) 4_655 . ?
O4' Zn2 O7 95.04(17) 4_655 . ?
O4' Zn2 O7 95.04(17) . . ?
O4' Zn2 O8 86.3(2) 4_655 . ?
O4' Zn2 O8 86.3(2) . . ?
O4' Zn2 O9 84.0(3) 4_655 . ?
O4' Zn2 O9 169.4(3) . . ?
O8 Zn2 O7 177.8(2) . . ?
O9 Zn2 O7 90.64(14) 4_655 . ?
O9 Zn2 O7 90.64(14) . . ?
O9 Zn2 O8 87.77(19) . . ?
O9 Zn2 O8 87.77(19) 4_655 . ?
O9 Zn2 O9 87.0(3) . 4_655 ?
C13 O1 Zn1 112.8(3) . 2_554 ?
C12 O3 Zn1 124.3(3) . . ?
C12 O4 Zn2 135.0(12) . . ?
C12 O4' Zn2 136.7(5) . . ?
C4 O5 C7 119.4(3) . . ?
C1 O6 Zn1 131.3(3) . 1_565 ?
Zn1 O7 Zn1 111.22(17) . 4_655 ?
Zn1 O7 Zn2 111.00(11) . . ?
Zn1 O7 Zn2 111.00(11) 4_655 . ?
Zn1 O7 H7 109.8 . . ?
Zn1 O7 H7 109.8 4_655 . ?
Zn2 O7 H7 103.8 . . ?
Zn2 O8 H8 128.18(4) . 4_655 ?
Zn2 O8 H8 128.2 . . ?
H8 O8 H8 100.6 . 4_655 ?
Zn2 O9 H9A 108.1 . . ?
Zn2 O9 H9B 109.9 . . ?
H9A O9 H9B 104.5 . . ?
O6 C1 O6 127.9(5) . 4_655 ?
O6 C1 C2 116.0(2) . . ?
O6 C1 C2 116.0(2) 4_655 . ?
C3 C2 C1 119.5(3) 4_655 . ?
C3 C2 C1 119.5(3) . . ?
C3 C2 C3 121.0(5) 4_655 . ?
C2 C3 H3 120.4 . . ?
C4 C3 C2 119.3(4) . . ?
C4 C3 H3 120.4 . . ?
O5 C4 C3 117.9(4) . . ?
O5 C4 C5 121.8(4) . . ?
C3 C4 C5 120.2(4) . . ?
C4 C5 C4 120.0(5) 4_655 . ?
C4 C5 H5 120.0 . . ?
C4 C5 H5 120.0 4_655 . ?
C7 C6 H6 120.9 . . ?
C11 C6 H6 120.9 . . ?
C11 C6 C7 118.1(4) . . ?
O5 C7 C6 123.0(3) . . ?
C8 C7 O5 116.2(4) . . ?
C8 C7 C6 120.5(4) . . ?
C7 C8 H8A 120.1 . . ?
C9 C8 C7 119.8(4) . . ?
C9 C8 H8A 120.1 . . ?
C8 C9 C10 120.7(4) . . ?
C8 C9 C13 119.8(4) . . ?
C10 C9 C13 119.5(4) . . ?
C9 C10 H10 120.3 . . ?
C11 C10 C9 119.4(4) . . ?
C11 C10 H10 120.3 . . ?
C6 C11 C12 118.0(4) . . ?
C10 C11 C6 121.4(4) . . ?
C10 C11 C12 120.6(4) . . ?
O3 C12 O4 120.0(7) . . ?
O3 C12 O4' 122.3(5) . . ?
O3 C12 C11 117.1(4) . . ?
O4 C12 C11 115.2(7) . . ?
O4' C12 C11 118.6(4) . . ?
O1 C13 O2 123.7(13) . . ?
O1 C13 O2' 122.3(5) . . ?
O1 C13 C9 118.3(4) . . ?
O2 C13 C9 106.0(13) . . ?
O2' C13 C9 119.0(5) . . ?
H10A O10 H10A 109.4 . 4_655 ?

loop_
_geom_bond_atom_site_label_1
_geom_bond_atom_site_label_2
_geom_bond_distance
_geom_bond_site_symmetry_2
_geom_bond_publ_flag
Zn1 O1 1.939(3) 2 ?
Zn1 O3 1.943(3) . ?
Zn1 O6 1.985(3) 1_545 ?
Zn1 O7 1.978(2) . ?
Zn2 O4 2.021(13) . ?
Zn2 O4 2.021(13) 4_655 ?
Zn2 O4' 2.035(5) 4_655 ?
Zn2 O4' 2.035(5) . ?
Zn2 O7 2.185(3) . ?
Zn2 O8 2.112(5) . ?
Zn2 O9 2.079(5) . ?
Zn2 O9 2.079(5) 4_655 ?
O1 C13 1.227(6) . ?
O2 C13 1.39(4) . ?
O2' C13 1.240(7) . ?
O3 C12 1.239(5) . ?
O4 C12 1.308(15) . ?
O4' C12 1.272(7) . ?
O5 C4 1.364(5) . ?
O5 C7 1.394(5) . ?
O6 C1 1.233(3) . ?
O7 H7 0.8158 . ?
O8 H8 0.8232 4_655 ?
O8 H8 0.8232 . ?
O9 H9A 0.8503 . ?
O9 H9B 0.8500 . ?
C1 C2 1.533(7) . ?
C2 C3 1.391(4) 4_655 ?
C2 C3 1.391(4) . ?
C3 H3 0.9300 . ?
C3 C4 1.368(5) . ?
C4 C5 1.391(5) . ?
C5 H5 0.9300 . ?
C6 H6 0.9300 . ?
C6 C7 1.404(6) . ?
C6 C11 1.391(5) . ?
C7 C8 1.385(5) . ?
C8 H8A 0.9300 . ?
C8 C9 1.380(6) . ?
C9 C10 1.384(6) . ?
C9 C13 1.523(6) . ?
C10 H10 0.9300 . ?
C10 C11 1.380(6) . ?
C11 C12 1.501(6) . ?
O10 H10A 0.8428 . ?
O10 H10A 0.8429 4_655 ?

loop_
_geom_hbond_atom_site_label_D
_geom_hbond_atom_site_label_H
_geom_hbond_atom_site_label_A
_geom_hbond_distance_DH
_geom_hbond_distance_HA
_geom_hbond_distance_DA
_geom_hbond_angle_DHA
_geom_hbond_site_symmetry_A
_geom_hbond_publ_flag
O7 H7 O10 0.82 1.91 2.715(7) 170.7 . yes
O9 H9A O2 0.85 1.99 2.65(3) 134.5 3 yes

loop_
_geom_torsion_atom_site_label_1
_geom_torsion_atom_site_label_2
_geom_torsion_atom_site_label_3
_geom_torsion_atom_site_label_4
_geom_torsion
_geom_torsion_site_symmetry_1
_geom_torsion_site_symmetry_2
_geom_torsion_site_symmetry_3
_geom_torsion_site_symmetry_4
_geom_torsion_publ_flag
Zn1 O1 C13 O2 -45(2) 2_554 . . . ?
Zn1 O1 C13 O2' 5.0(10) 2_554 . . . ?
Zn1 O1 C13 C9 178.0(4) 2_554 . . . ?
Zn1 O3 C12 O4 27.7(12) . . . . ?
Zn1 O3 C12 O4' -20.5(8) . . . . ?
Zn1 O3 C12 C11 175.7(3) . . . . ?
Zn1 O6 C1 O6 -3.5(9) 1_565 . . 4_655 ?
Zn1 O6 C1 C2 177.8(3) 1_565 . . . ?
Zn2 O4 C12 O3 -63.4(17) . . . . ?
Zn2 O4 C12 C11 148.0(9) . . . . ?
Zn2 O4' C12 O3 56.0(10) . . . . ?
Zn2 O4' C12 C11 -140.5(5) . . . . ?
O5 C4 C5 C4 175.5(3) . . . 4_655 ?
O5 C7 C8 C9 -177.9(4) . . . . ?
O6 C1 C2 C3 -1.8(7) . . . . ?
O6 C1 C2 C3 179.3(5) 4_655 . . . ?
O6 C1 C2 C3 -179.3(5) . . . 4_655 ?
O6 C1 C2 C3 1.8(7) 4_655 . . 4_655 ?
C1 C2 C3 C4 -179.4(4) . . . . ?
C2 C3 C4 O5 -175.1(4) . . . . ?
C2 C3 C4 C5 1.4(7) . . . . ?
C3 C2 C3 C4 -1.9(8) 4_655 . . . ?
C3 C4 C5 C4 -0.9(9) . . . 4_655 ?
C4 O5 C7 C6 23.3(7) . . . . ?
C4 O5 C7 C8 -162.4(4) . . . . ?
C6 C7 C8 C9 -3.5(7) . . . . ?
C6 C11 C12 O3 -170.7(5) . . . . ?
C6 C11 C12 O4 -21.2(11) . . . . ?
C6 C11 C12 O4' 24.9(8) . . . . ?
C7 O5 C4 C3 -123.8(4) . . . . ?
C7 O5 C4 C5 59.8(6) . . . . ?
C7 C6 C11 C10 -2.4(7) . . . . ?
C7 C6 C11 C12 -179.9(4) . . . . ?
C7 C8 C9 C10 0.9(7) . . . . ?
C7 C8 C9 C13 -178.8(5) . . . . ?
C8 C9 C10 C11 0.9(7) . . . . ?
C8 C9 C13 O1 -3.7(8) . . . . ?
C8 C9 C13 O2 -148(2) . . . . ?
C8 C9 C13 O2' 169.5(9) . . . . ?
C9 C10 C11 C6 -0.1(8) . . . . ?
C9 C10 C11 C12 177.4(4) . . . . ?
C10 C9 C13 O1 176.5(5) . . . . ?
C10 C9 C13 O2 32(2) . . . . ?
C10 C9 C13 O2' -10.2(10) . . . . ?
C10 C11 C12 O3 11.7(7) . . . . ?
C10 C11 C12 O4 161.2(10) . . . . ?
C10 C11 C12 O4' -152.7(6) . . . . ?
C11 C6 C7 O5 178.2(4) . . . . ?
C11 C6 C7 C8 4.2(7) . . . . ?
C13 C9 C10 C11 -179.4(5) . . . . ?
